data_7233641
loop_
_publ_author_name
'Lina Li'
'Shuquan Zhang'
'Liangjin Xu'
'Zhong-Nin Chen'
'Junhua Luo'

_publ_section_title
;
 Highly sensitized near-infrared luminescence in Ir-Ln heteronuclear
 coordination polymers via light-harvesting antenna of Ir(III) unit
;
_journal_name_full 'Journal of Materials Chemistry C'
_journal_page_first 1698
_journal_page_last 1703
_journal_paper_doi 10.1039/C3TC31822B
_journal_volume 2
_journal_year 2014
_chemical_formula_sum 'C68 H44 Ir2 N8 O10 Yb'
_chemical_formula_weight 1690.6
_space_group_IT_number 2
_space_group_name_Hall '-P 1'
_space_group_name_H-M_alt 'P -1'
_symmetry_cell_setting triclinic
_symmetry_space_group_name_H-M 'P -1'
_atom_sites_solution_hydrogens geom
_atom_sites_solution_primary direct
_atom_sites_solution_secondary difmap
_cell_angle_alpha 73.467(2)
_cell_angle_beta 88.039(3)
_cell_angle_gamma 81.392(3)
_cell_formula_units_Z 2
_cell_length_a 8.9717(3)
_cell_length_b 15.1215(4)
_cell_length_c 23.7174(6)
_cell_measurement_reflns_used 10496
_cell_measurement_temperature 293(2)
_cell_measurement_theta_max 72.914
_cell_measurement_theta_min 3.133
_cell_volume 3049.74(16)
_computing_structure_refinement 'SHELXL-97 (Sheldrick, 1997)'
_computing_structure_solution 'SHELXS-97 (Sheldrick, 1990)'
_diffrn_ambient_temperature 293(2)
_diffrn_measured_fraction_theta_full 0.964
_diffrn_measured_fraction_theta_max 0.964
_diffrn_radiation_monochromator graphite
_diffrn_radiation_source 'fine-focus sealed tube'
_diffrn_radiation_type CuK\a
_diffrn_radiation_wavelength 1.54184
_diffrn_reflns_av_R_equivalents 0.0346
_diffrn_reflns_av_sigmaI/netI 0.0454
_diffrn_reflns_limit_h_max 10
_diffrn_reflns_limit_h_min -7
_diffrn_reflns_limit_k_max 18
_diffrn_reflns_limit_k_min -18
_diffrn_reflns_limit_l_max 29
_diffrn_reflns_limit_l_min -29
_diffrn_reflns_number 23295
_diffrn_reflns_theta_full 73.38
_diffrn_reflns_theta_max 73.38
_diffrn_reflns_theta_min 3.08
_exptl_absorpt_coefficient_mu 11.565
_exptl_absorpt_correction_T_max 1.00000
_exptl_absorpt_correction_T_min 0.58412
_exptl_absorpt_correction_type multi-scan
_exptl_crystal_colour orange
_exptl_crystal_density_diffrn 1.841
_exptl_crystal_density_method 'not measured'
_exptl_crystal_F_000 1582
_exptl_crystal_size_max 0.32
_exptl_crystal_size_mid 0.12
_exptl_crystal_size_min 0.08
_refine_diff_density_max 4.871
_refine_diff_density_min -11.559
_refine_diff_density_rms 0.366
_refine_ls_extinction_method none
_refine_ls_goodness_of_fit_ref 1.117
_refine_ls_hydrogen_treatment mixed
_refine_ls_matrix_type full
_refine_ls_number_parameters 802
_refine_ls_number_reflns 11812
_refine_ls_number_restraints 0
_refine_ls_restrained_S_all 1.117
_refine_ls_R_factor_all 0.0834
_refine_ls_R_factor_gt 0.0755
_refine_ls_shift/su_max 0.044
_refine_ls_shift/su_mean 0.002
_refine_ls_structure_factor_coef Fsqd
_refine_ls_weighting_details 'calc w=1/[\s^2^(Fo^2^)+(0.1417P)^2^+61.1198P] where P=(Fo^2^+2Fc^2^)/3'
_refine_ls_weighting_scheme calc
_refine_ls_wR_factor_gt 0.2307
_refine_ls_wR_factor_ref 0.2397
_reflns_number_gt 10120
_reflns_number_total 11812
_reflns_threshold_expression >2sigma(I)
_cod_data_source_file 1000004.cif
_cod_data_source_block PCOD1000004
_cod_original_cell_volume 3049.73(16)
_cod_original_sg_symbol_H-M p-1
_cod_database_code 7233641

loop_
_symmetry_equiv_pos_as_xyz
'x, y, z'
'-x, -y, -z'

loop_
_atom_site_label
_atom_site_type_symbol
_atom_site_fract_x
_atom_site_fract_y
_atom_site_fract_z
_atom_site_U_iso_or_equiv
_atom_site_adp_type
_atom_site_occupancy
_atom_site_symmetry_multiplicity
_atom_site_calc_flag
_atom_site_refinement_flags
_atom_site_disorder_assembly
_atom_site_disorder_group
Ir1 Ir 0.66524(5) 1.00251(3) 0.301912(18) 0.01482(16) Uani 1 1 d . . .
Ir2 Ir -0.20330(5) 0.45495(3) 0.828306(19) 0.01947(16) Uani 1 1 d . . .
Yb3 Yb 0.20173(15) 0.54303(7) 0.50891(5) 0.0711(4) Uani 1 1 d . . .
O1 O 0.3907(11) 0.6296(5) 0.5131(4) 0.032(2) Uani 1 1 d . . .
O2 O 0.6358(10) 0.5731(5) 0.5113(3) 0.0269(18) Uani 1 1 d . . .
O3 O 1.2320(10) 0.6229(6) 0.4148(4) 0.0310(19) Uani 1 1 d . . .
O4 O 1.3766(9) 0.7048(6) 0.3444(5) 0.036(2) Uani 1 1 d . . .
O5 O 0.0697(11) 0.6616(6) 0.5371(4) 0.032(2) Uani 1 1 d . . .
O6 O -0.1582(12) 0.7411(6) 0.5440(4) 0.038(2) Uani 1 1 d . . .
O7 O -0.7040(11) 0.4775(7) 0.6009(4) 0.035(2) Uani 1 1 d . . .
O9 O -0.8195(13) 0.3856(7) 0.6754(5) 0.044(2) Uani 1 1 d . . .
O8 O 0.145(3) 0.981(2) 0.4312(11) 0.158(13) Uani 1 1 d . . .
N1 N -0.3943(10) 0.4622(6) 0.7744(4) 0.0194(18) Uani 1 1 d . . .
N2 N -0.1355(11) 0.3229(7) 0.8218(4) 0.0216(19) Uani 1 1 d . . .
N3 N -0.1360(11) 0.5240(6) 0.7408(4) 0.0207(19) Uani 1 1 d . . .
N4 N -0.2604(11) 0.5808(6) 0.8464(4) 0.0220(19) Uani 1 1 d . . .
N5 N 0.6829(10) 1.0887(6) 0.3539(4) 0.0182(18) Uani 1 1 d . . .
N6 N 0.6301(10) 0.9334(6) 0.2417(4) 0.0190(18) Uani 1 1 d . . .
N7 N 0.6074(10) 0.8936(6) 0.3749(4) 0.0203(19) Uani 1 1 d . . .
N8 N 0.8770(10) 0.9145(6) 0.3257(4) 0.0165(17) Uani 1 1 d . . .
C5 C 0.7201(12) 0.8194(7) 0.3933(5) 0.021(2) Uani 1 1 d . . .
C6 C 0.6925(12) 0.7386(8) 0.4334(5) 0.023(2) Uani 1 1 d . . .
H6 H 0.7704 0.6890 0.4450 0.028 Uiso 1 1 calc R . .
C7 C 0.5515(13) 0.7297(7) 0.4568(5) 0.018(2) Uani 1 1 d . . .
C8 C 0.4380(12) 0.8063(8) 0.4405(5) 0.020(2) Uani 1 1 d . . .
H8 H 0.3421 0.8031 0.4563 0.024 Uiso 1 1 calc R . .
C9 C 0.4710(13) 0.8872(7) 0.4001(5) 0.020(2) Uani 1 1 d . . .
H9 H 0.3963 0.9389 0.3901 0.024 Uiso 1 1 calc R . .
C11 C 0.8682(13) 0.8322(8) 0.3672(5) 0.023(2) Uani 1 1 d . . .
C12 C 0.9927(14) 0.7626(9) 0.3829(6) 0.033(3) Uani 1 1 d . . .
H12 H 0.9825 0.7063 0.4107 0.040 Uiso 1 1 calc R . .
C13 C 1.1277(13) 0.7767(8) 0.3580(5) 0.024(2) Uani 1 1 d . . .
C14 C 1.1422(12) 0.8623(8) 0.3177(5) 0.022(2) Uani 1 1 d . . .
H14 H 1.2350 0.8746 0.3011 0.026 Uiso 1 1 calc R . .
C15 C 1.0157(12) 0.9281(7) 0.3031(5) 0.019(2) Uani 1 1 d . . .
H15 H 1.0257 0.9852 0.2762 0.023 Uiso 1 1 calc R . .
C16 C 1.2598(13) 0.6976(8) 0.3724(5) 0.023(2) Uani 1 1 d . . .
C19 C 0.5237(14) 0.6373(7) 0.4972(5) 0.022(2) Uani 1 1 d . . .
C23 C -0.1589(13) 0.6003(8) 0.8823(5) 0.024(2) Uani 1 1 d . . .
C24 C -0.1902(13) 0.6837(8) 0.8983(5) 0.025(2) Uani 1 1 d . . .
H24 H -0.1215 0.6985 0.9214 0.030 Uiso 1 1 calc R . .
C25 C -0.3220(15) 0.7438(8) 0.8800(6) 0.030(3) Uani 1 1 d . . .
H25 H -0.3439 0.7982 0.8915 0.036 Uiso 1 1 calc R . .
C26 C -0.4217(14) 0.7220(8) 0.8440(5) 0.027(2) Uani 1 1 d . . .
H26 H -0.5097 0.7625 0.8302 0.032 Uiso 1 1 calc R . .
C27 C -0.3881(13) 0.6393(8) 0.8292(5) 0.023(2) Uani 1 1 d . . .
H27 H -0.4568 0.6238 0.8064 0.027 Uiso 1 1 calc R . .
C28 C -0.0253(13) 0.5314(8) 0.8974(5) 0.023(2) Uani 1 1 d . . .
C29 C -0.0190(13) 0.4542(8) 0.8753(5) 0.023(2) Uani 1 1 d . . .
C30 C 0.1084(14) 0.3857(9) 0.8897(6) 0.028(3) Uani 1 1 d . . .
H30 H 0.1139 0.3328 0.8767 0.034 Uiso 1 1 calc R . .
C31 C 0.2251(14) 0.3948(8) 0.9225(6) 0.028(3) Uani 1 1 d . . .
H31 H 0.3097 0.3493 0.9302 0.034 Uiso 1 1 calc R . .
C32 C 0.2184(15) 0.4711(10) 0.9445(6) 0.032(3) Uani 1 1 d . . .
H32 H 0.2969 0.4767 0.9673 0.038 Uiso 1 1 calc R . .
C33 C 0.0932(14) 0.5384(8) 0.9318(5) 0.028(2) Uani 1 1 d . . .
H33 H 0.0873 0.5897 0.9464 0.034 Uiso 1 1 calc R . .
C34 C 0.7297(14) 1.0621(8) 0.1776(5) 0.026(2) Uani 1 1 d . . .
C35 C 0.7834(16) 1.1147(10) 0.1237(6) 0.036(3) Uani 1 1 d . . .
H35 H 0.7801 1.0942 0.0904 0.044 Uiso 1 1 calc R . .
C36 C 0.8382(15) 1.1923(10) 0.1197(6) 0.038(3) Uani 1 1 d . . .
H36 H 0.8736 1.2258 0.0839 0.046 Uiso 1 1 calc R . .
C37 C 0.8435(15) 1.2252(9) 0.1703(6) 0.035(3) Uani 1 1 d . . .
H37 H 0.8799 1.2809 0.1670 0.043 Uiso 1 1 calc R . .
C38 C 0.7948(13) 1.1747(8) 0.2240(6) 0.025(2) Uani 1 1 d . . .
H38 H 0.8001 1.1960 0.2569 0.030 Uiso 1 1 calc R . .
C39 C 0.7365(12) 1.0904(7) 0.2293(5) 0.021(2) Uani 1 1 d . . .
C41 C 0.6648(14) 0.9772(8) 0.1849(5) 0.027(2) Uani 1 1 d . . .
C42 C 0.633(2) 0.9403(10) 0.1393(6) 0.043(3) Uani 1 1 d . . .
H42 H 0.6595 0.9686 0.1008 0.052 Uiso 1 1 calc R . .
C43 C 0.561(2) 0.8588(11) 0.1528(7) 0.047(4) Uani 1 1 d . . .
H43 H 0.5385 0.8337 0.1231 0.056 Uiso 1 1 calc R . .
C44 C 0.5261(16) 0.8189(9) 0.2092(7) 0.037(3) Uani 1 1 d . . .
H44 H 0.4768 0.7668 0.2184 0.044 Uiso 1 1 calc R . .
C45 C 0.5634(13) 0.8553(7) 0.2534(6) 0.023(2) Uani 1 1 d . . .
H45 H 0.5421 0.8254 0.2922 0.027 Uiso 1 1 calc R . .
C47 C -0.2336(13) 0.5314(7) 0.6983(5) 0.021(2) Uani 1 1 d . . .
C48 C -0.2071(15) 0.5781(7) 0.6395(5) 0.025(2) Uani 1 1 d . . .
H48 H -0.2765 0.5827 0.6102 0.030 Uiso 1 1 calc R . .
C49 C -0.0727(14) 0.6180(7) 0.6256(5) 0.023(2) Uani 1 1 d . . .
C50 C 0.0273(14) 0.6069(8) 0.6703(5) 0.026(2) Uani 1 1 d . . .
H50 H 0.1179 0.6307 0.6622 0.031 Uiso 1 1 calc R . .
C51 C -0.0058(14) 0.5606(8) 0.7274(5) 0.026(2) Uani 1 1 d . . .
H51 H 0.0628 0.5544 0.7573 0.031 Uiso 1 1 calc R . .
C53 C -0.3723(13) 0.4917(7) 0.7158(5) 0.023(2) Uani 1 1 d . . .
C54 C -0.4785(14) 0.4833(8) 0.6762(5) 0.024(2) Uani 1 1 d . . .
H54 H -0.4614 0.5028 0.6360 0.028 Uiso 1 1 calc R . .
C55 C -0.6086(13) 0.4462(7) 0.6968(5) 0.023(2) Uani 1 1 d . . .
C56 C -0.6315(13) 0.4201(8) 0.7576(6) 0.027(2) Uani 1 1 d . . .
H56 H -0.7198 0.3975 0.7728 0.032 Uiso 1 1 calc R . .
C57 C -0.5241(13) 0.4278(8) 0.7948(5) 0.025(2) Uani 1 1 d . . .
H57 H -0.5400 0.4090 0.8351 0.030 Uiso 1 1 calc R . .
C58 C -0.7200(16) 0.4326(9) 0.6552(6) 0.032(3) Uani 1 1 d . . .
C61 C -0.0562(15) 0.6796(8) 0.5636(5) 0.027(3) Uani 1 1 d . . .
C65 C -0.1813(14) 0.2534(8) 0.8656(5) 0.025(2) Uani 1 1 d . . .
C66 C -0.1332(15) 0.1600(9) 0.8667(6) 0.031(3) Uani 1 1 d . . .
H66 H -0.1673 0.1119 0.8958 0.038 Uiso 1 1 calc R . .
C67 C -0.0349(16) 0.1400(9) 0.8242(6) 0.033(3) Uani 1 1 d . . .
H67 H -0.0028 0.0784 0.8246 0.039 Uiso 1 1 calc R . .
C68 C 0.0147(15) 0.2116(9) 0.7816(6) 0.030(3) Uani 1 1 d . . .
H68 H 0.0834 0.1991 0.7536 0.036 Uiso 1 1 calc R . .
C69 C -0.0391(13) 0.3031(9) 0.7808(5) 0.025(2) Uani 1 1 d . . .
H69 H -0.0078 0.3517 0.7513 0.030 Uiso 1 1 calc R . .
C70 C -0.2728(13) 0.2845(8) 0.9110(5) 0.024(2) Uani 1 1 d . . .
C71 C -0.2878(13) 0.3821(8) 0.9040(5) 0.022(2) Uani 1 1 d . . .
C72 C -0.3623(12) 0.4146(9) 0.9485(5) 0.023(2) Uani 1 1 d . . .
H72 H -0.3727 0.4778 0.9458 0.028 Uiso 1 1 calc R . .
C73 C -0.4217(15) 0.3535(10) 0.9972(5) 0.031(3) Uani 1 1 d . . .
H73 H -0.4684 0.3763 1.0269 0.038 Uiso 1 1 calc R . .
C74 C -0.4113(15) 0.2602(10) 1.0013(6) 0.034(3) Uani 1 1 d . . .
H74 H -0.4543 0.2206 1.0330 0.040 Uiso 1 1 calc R . .
C75 C -0.3361(15) 0.2247(10) 0.9580(6) 0.034(3) Uani 1 1 d . . .
H75 H -0.3286 0.1616 0.9607 0.041 Uiso 1 1 calc R . .
C76 C 0.4278(14) 1.1423(8) 0.3220(6) 0.030(3) Uani 1 1 d . . .
C77 C 0.2861(16) 1.1953(9) 0.3203(7) 0.040(3) Uani 1 1 d . . .
H77 H 0.2670 1.2362 0.3433 0.048 Uiso 1 1 calc R . .
C78 C 0.1730(15) 1.1869(9) 0.2842(8) 0.043(4) Uani 1 1 d . . .
H78 H 0.0784 1.2223 0.2831 0.052 Uiso 1 1 calc R . .
C79 C 0.2011(14) 1.1267(8) 0.2504(6) 0.032(3) Uani 1 1 d . . .
H79 H 0.1258 1.1223 0.2257 0.038 Uiso 1 1 calc R . .
C80 C 0.3412(12) 1.0719(8) 0.2525(6) 0.024(2) Uani 1 1 d . . .
H80 H 0.3577 1.0312 0.2292 0.028 Uiso 1 1 calc R . .
C81 C 0.4568(13) 1.0766(7) 0.2885(5) 0.023(2) Uani 1 1 d . . .
C83 C 0.5541(15) 1.1510(8) 0.3557(6) 0.028(3) Uani 1 1 d . . .
C84 C 0.5590(18) 1.2164(10) 0.3856(7) 0.039(3) Uani 1 1 d . . .
H84 H 0.4728 1.2577 0.3880 0.047 Uiso 1 1 calc R . .
C85 C 0.6935(18) 1.2210(10) 0.4123(6) 0.038(3) Uani 1 1 d . . .
H85 H 0.6970 1.2648 0.4328 0.046 Uiso 1 1 calc R . .
C86 C 0.8197(19) 1.1599(9) 0.4080(6) 0.038(3) Uani 1 1 d . . .
H86 H 0.9117 1.1625 0.4239 0.046 Uiso 1 1 calc R . .
C87 C 0.8045(15) 1.0935(8) 0.3787(5) 0.024(2) Uani 1 1 d . . .
H87 H 0.8885 1.0500 0.3771 0.029 Uiso 1 1 calc R . .
O11 O 0.0169(14) 0.4644(11) 0.5516(10) 0.108(8) Uani 1 1 d . . .

loop_
_atom_site_aniso_label
_atom_site_aniso_U_11
_atom_site_aniso_U_22
_atom_site_aniso_U_33
_atom_site_aniso_U_23
_atom_site_aniso_U_13
_atom_site_aniso_U_12
Ir1 0.0135(2) 0.0073(2) 0.0197(2) 0.00209(16) 0.00225(16) -0.00118(16)
Ir2 0.0191(3) 0.0168(3) 0.0182(3) -0.00024(18) 0.00554(18) 0.00054(18)
Yb3 0.0978(9) 0.0406(5) 0.0727(7) -0.0144(5) 0.0431(6) -0.0160(5)
O1 0.042(5) 0.012(4) 0.041(5) -0.003(3) 0.026(4) -0.011(3)
O2 0.043(5) 0.011(4) 0.021(4) 0.002(3) 0.013(3) -0.002(3)
O3 0.032(5) 0.022(4) 0.031(4) 0.001(3) -0.008(4) 0.005(4)
O4 0.013(4) 0.026(4) 0.068(7) -0.016(4) -0.003(4) 0.003(3)
O5 0.051(6) 0.017(4) 0.028(4) -0.004(3) 0.024(4) -0.011(4)
O6 0.043(6) 0.025(5) 0.033(5) 0.008(4) 0.003(4) 0.002(4)
O7 0.042(5) 0.034(5) 0.030(5) -0.010(4) 0.000(4) -0.004(4)
O9 0.061(7) 0.040(6) 0.040(5) -0.019(5) 0.010(5) -0.025(5)
O8 0.105(16) 0.24(3) 0.119(17) -0.10(2) -0.030(13) 0.099(19)
N1 0.015(4) 0.016(4) 0.021(4) 0.001(3) 0.004(3) 0.004(3)
N2 0.019(5) 0.020(5) 0.023(5) -0.002(4) 0.000(4) -0.002(4)
N3 0.022(5) 0.018(4) 0.019(4) -0.004(4) 0.012(4) 0.003(4)
N4 0.028(5) 0.018(4) 0.018(4) -0.002(4) 0.009(4) -0.003(4)
N5 0.017(4) 0.008(4) 0.025(5) -0.001(3) 0.008(3) 0.002(3)
N6 0.017(4) 0.013(4) 0.025(5) -0.003(4) 0.002(4) -0.003(3)
N7 0.016(4) 0.013(4) 0.026(5) 0.005(4) 0.002(4) -0.005(3)
N8 0.011(4) 0.012(4) 0.023(4) 0.001(3) -0.004(3) -0.001(3)
C5 0.016(5) 0.015(5) 0.025(5) 0.005(4) -0.001(4) -0.003(4)
C6 0.013(5) 0.026(6) 0.024(5) 0.004(4) -0.003(4) -0.002(4)
C7 0.028(6) 0.007(4) 0.018(5) 0.000(4) 0.006(4) -0.005(4)
C8 0.017(5) 0.018(5) 0.025(5) -0.006(4) 0.006(4) -0.004(4)
C9 0.019(5) 0.013(5) 0.025(5) -0.001(4) 0.002(4) 0.000(4)
C11 0.017(5) 0.015(5) 0.027(6) 0.009(4) 0.004(4) 0.002(4)
C12 0.024(6) 0.019(6) 0.045(7) 0.012(5) 0.002(5) -0.007(5)
C13 0.018(5) 0.016(5) 0.032(6) 0.002(4) -0.001(4) -0.003(4)
C14 0.016(5) 0.025(6) 0.027(6) -0.011(5) 0.004(4) -0.007(4)
C15 0.018(5) 0.006(4) 0.030(6) 0.000(4) 0.004(4) -0.003(4)
C16 0.022(6) 0.016(5) 0.028(6) 0.000(4) -0.009(4) 0.000(4)
C19 0.037(7) 0.009(5) 0.019(5) -0.003(4) 0.008(5) -0.005(4)
C23 0.023(6) 0.026(6) 0.021(5) -0.004(4) 0.009(4) -0.010(5)
C24 0.021(6) 0.022(6) 0.029(6) -0.001(5) 0.009(5) -0.007(4)
C25 0.036(7) 0.014(5) 0.036(7) -0.002(5) 0.014(5) -0.005(5)
C26 0.024(6) 0.018(5) 0.033(6) 0.000(5) 0.006(5) 0.000(4)
C27 0.023(6) 0.020(5) 0.017(5) 0.004(4) 0.007(4) 0.004(4)
C28 0.024(6) 0.018(5) 0.021(5) 0.003(4) 0.007(4) -0.005(4)
C29 0.020(5) 0.020(5) 0.022(5) 0.006(4) 0.006(4) -0.002(4)
C30 0.024(6) 0.024(6) 0.033(6) -0.007(5) -0.001(5) 0.006(5)
C31 0.023(6) 0.022(6) 0.032(6) -0.001(5) 0.004(5) 0.006(5)
C32 0.028(6) 0.036(7) 0.031(6) -0.008(5) 0.000(5) -0.008(5)
C33 0.031(6) 0.022(6) 0.027(6) 0.000(5) 0.007(5) -0.007(5)
C34 0.029(6) 0.018(5) 0.023(5) 0.006(4) -0.002(5) 0.002(5)
C35 0.034(7) 0.041(8) 0.024(6) 0.005(5) 0.001(5) -0.002(6)
C36 0.026(6) 0.042(8) 0.031(7) 0.016(6) 0.012(5) -0.011(6)
C37 0.027(6) 0.023(6) 0.045(8) 0.013(5) -0.009(6) -0.010(5)
C38 0.021(6) 0.012(5) 0.032(6) 0.012(4) -0.003(5) -0.005(4)
C39 0.012(5) 0.011(5) 0.034(6) 0.005(4) -0.001(4) 0.001(4)
C41 0.031(6) 0.024(6) 0.023(6) -0.002(5) 0.002(5) -0.002(5)
C42 0.069(11) 0.031(7) 0.028(7) -0.003(6) -0.003(7) -0.011(7)
C43 0.065(11) 0.043(8) 0.039(8) -0.023(7) -0.001(7) -0.008(7)
C44 0.038(7) 0.018(6) 0.054(8) -0.010(6) -0.008(6) -0.001(5)
C45 0.022(5) 0.010(5) 0.037(6) -0.008(4) 0.001(5) -0.003(4)
C47 0.028(6) 0.011(5) 0.022(5) -0.004(4) 0.010(4) 0.002(4)
C48 0.037(7) 0.011(5) 0.025(6) -0.005(4) 0.007(5) 0.000(4)
C49 0.028(6) 0.011(5) 0.026(6) -0.005(4) 0.011(5) 0.002(4)
C50 0.025(6) 0.022(6) 0.029(6) -0.006(5) 0.016(5) -0.004(5)
C51 0.027(6) 0.021(6) 0.027(6) -0.005(5) 0.007(5) 0.000(5)
C53 0.025(6) 0.009(5) 0.027(6) 0.000(4) 0.012(4) 0.006(4)
C54 0.033(6) 0.018(5) 0.020(5) -0.006(4) 0.006(4) 0.000(4)
C55 0.026(6) 0.011(5) 0.029(6) -0.004(4) 0.004(5) 0.008(4)
C56 0.017(5) 0.025(6) 0.036(6) -0.008(5) 0.010(5) 0.002(4)
C57 0.024(6) 0.023(6) 0.027(6) -0.005(5) 0.005(5) -0.001(4)
C58 0.038(7) 0.029(6) 0.035(7) -0.021(5) 0.010(5) -0.004(5)
C61 0.045(7) 0.017(5) 0.023(6) -0.006(4) 0.010(5) -0.014(5)
C65 0.025(6) 0.020(5) 0.027(6) -0.003(4) -0.003(5) -0.001(4)
C66 0.034(7) 0.021(6) 0.035(7) -0.001(5) 0.002(5) -0.004(5)
C67 0.039(7) 0.018(6) 0.038(7) -0.007(5) 0.004(6) 0.001(5)
C68 0.031(6) 0.025(6) 0.038(7) -0.017(5) -0.003(5) 0.005(5)
C69 0.022(6) 0.026(6) 0.026(6) -0.006(5) 0.003(4) -0.001(5)
C70 0.023(6) 0.016(5) 0.024(6) 0.007(4) 0.003(4) -0.001(4)
C71 0.016(5) 0.024(6) 0.025(5) -0.007(5) 0.000(4) 0.002(4)
C72 0.014(5) 0.031(6) 0.021(5) -0.004(5) 0.005(4) -0.002(4)
C73 0.030(6) 0.044(7) 0.016(5) -0.004(5) 0.006(5) -0.002(5)
C74 0.029(7) 0.038(7) 0.026(6) 0.004(5) 0.005(5) -0.006(5)
C75 0.030(7) 0.030(7) 0.033(7) 0.005(5) 0.004(5) -0.003(5)
C76 0.026(6) 0.014(5) 0.046(7) -0.003(5) 0.015(5) -0.007(4)
C77 0.036(8) 0.016(6) 0.066(10) -0.012(6) 0.016(7) -0.003(5)
C78 0.016(6) 0.021(6) 0.084(12) -0.002(7) 0.013(6) -0.004(5)
C79 0.018(6) 0.014(5) 0.054(8) 0.007(5) 0.002(5) -0.005(4)
C80 0.010(5) 0.013(5) 0.041(7) 0.005(4) -0.001(4) -0.003(4)
C81 0.019(5) 0.009(5) 0.034(6) 0.002(4) 0.010(4) -0.007(4)
C83 0.031(6) 0.018(5) 0.035(6) -0.004(5) 0.011(5) -0.010(5)
C84 0.044(8) 0.028(7) 0.049(8) -0.015(6) 0.019(7) -0.008(6)
C85 0.059(9) 0.030(7) 0.031(7) -0.017(6) 0.015(6) -0.010(6)
C86 0.061(10) 0.027(7) 0.030(7) -0.007(5) 0.002(6) -0.016(6)
C87 0.037(7) 0.013(5) 0.023(5) -0.007(4) 0.001(5) -0.002(5)
O11 0.037(7) 0.095(11) 0.25(2) -0.137(15) 0.056(10) -0.041(7)

loop_
_atom_type_symbol
_atom_type_description
_atom_type_scat_dispersion_real
_atom_type_scat_dispersion_imag
_atom_type_scat_source
C C 0.0181 0.0091 'International Tables Vol C Tables 4.2.6.8 and 6.1.1.4'
H H 0.0000 0.0000 'International Tables Vol C Tables 4.2.6.8 and 6.1.1.4'
Ir Ir -4.7710 6.5667 'International Tables Vol C Tables 4.2.6.8 and 6.1.1.4'
N N 0.0311 0.0180 'International Tables Vol C Tables 4.2.6.8 and 6.1.1.4'
O O 0.0492 0.0322 'International Tables Vol C Tables 4.2.6.8 and 6.1.1.4'
Yb Yb -7.2108 4.4329 'International Tables Vol C Tables 4.2.6.8 and 6.1.1.4'

loop_
_geom_angle_atom_site_label_1
_geom_angle_atom_site_label_2
_geom_angle_atom_site_label_3
_geom_angle
_geom_angle_site_symmetry_1
_geom_angle_site_symmetry_3
C39 Ir1 C81 89.8(4) . .
C39 Ir1 N6 80.7(4) . .
C81 Ir1 N6 92.1(4) . .
C39 Ir1 N5 94.0(4) . .
C81 Ir1 N5 81.3(4) . .
N6 Ir1 N5 171.6(4) . .
C39 Ir1 N7 171.9(4) . .
C81 Ir1 N7 96.1(4) . .
N6 Ir1 N7 93.5(4) . .
N5 Ir1 N7 92.4(4) . .
C39 Ir1 N8 96.8(4) . .
C81 Ir1 N8 173.3(4) . .
N6 Ir1 N8 89.7(4) . .
N5 Ir1 N8 97.5(3) . .
N7 Ir1 N8 77.4(3) . .
C71 Ir2 C29 87.1(4) . .
C71 Ir2 N2 80.8(4) . .
C29 Ir2 N2 93.6(4) . .
C71 Ir2 N4 93.8(4) . .
C29 Ir2 N4 80.4(4) . .
N2 Ir2 N4 172.2(4) . .
C71 Ir2 N1 96.1(4) . .
C29 Ir2 N1 176.6(4) . .
N2 Ir2 N1 87.9(4) . .
N4 Ir2 N1 98.4(4) . .
C71 Ir2 N3 171.3(4) . .
C29 Ir2 N3 101.0(4) . .
N2 Ir2 N3 95.1(4) . .
N4 Ir2 N3 91.0(3) . .
N1 Ir2 N3 75.9(4) . .
O11 Yb3 O3 130.5(6) . 1_455
O11 Yb3 O5 84.4(4) . .
O3 Yb3 O5 96.9(3) 1_455 .
O11 Yb3 O2 100.3(4) . 2_666
O3 Yb3 O2 85.8(3) 1_455 2_666
O5 Yb3 O2 171.1(4) . 2_666
O11 Yb3 O7 79.0(6) . 1_655
O3 Yb3 O7 150.0(4) 1_455 1_655
O5 Yb3 O7 90.7(3) . 1_655
O2 Yb3 O7 82.9(3) 2_666 1_655
O11 Yb3 O1 150.6(5) . .
O3 Yb3 O1 76.1(3) 1_455 .
O5 Yb3 O1 79.3(3) . .
O2 Yb3 O1 93.1(3) 2_666 .
O7 Yb3 O1 76.9(4) 1_655 .
O11 Yb3 O11 60.2(10) . 2_566
O3 Yb3 O11 70.3(5) 1_455 2_566
O5 Yb3 O11 90.8(4) . 2_566
O2 Yb3 O11 98.1(4) 2_666 2_566
O7 Yb3 O11 138.8(5) 1_655 2_566
O1 Yb3 O11 143.5(5) . 2_566
O11 Yb3 Yb3 32.0(6) . 2_566
O3 Yb3 Yb3 98.5(2) 1_455 2_566
O5 Yb3 Yb3 87.5(3) . 2_566
O2 Yb3 Yb3 100.6(2) 2_666 2_566
O7 Yb3 Yb3 110.8(3) 1_655 2_566
O1 Yb3 Yb3 164.9(2) . 2_566
O11 Yb3 Yb3 28.2(5) 2_566 2_566
C19 O1 Yb3 140.9(7) . .
C19 O2 Yb3 150.7(8) . 2_666
C16 O3 Yb3 153.7(8) . 1_655
C61 O5 Yb3 139.1(7) . .
C58 O7 Yb3 150.7(9) . 1_455
C53 N1 C57 119.2(10) . .
C53 N1 Ir2 115.4(8) . .
C57 N1 Ir2 124.7(8) . .
C69 N2 C65 120.4(10) . .
C69 N2 Ir2 123.7(8) . .
C65 N2 Ir2 115.6(8) . .
C47 N3 C51 119.7(10) . .
C47 N3 Ir2 115.5(7) . .
C51 N3 Ir2 124.8(8) . .
C27 N4 C23 120.1(10) . .
C27 N4 Ir2 125.0(8) . .
C23 N4 Ir2 114.8(8) . .
C87 N5 C83 120.1(10) . .
C87 N5 Ir1 124.8(8) . .
C83 N5 Ir1 114.7(8) . .
C45 N6 C41 119.8(10) . .
C45 N6 Ir1 125.0(8) . .
C41 N6 Ir1 114.9(8) . .
C9 N7 C5 118.3(9) . .
C9 N7 Ir1 126.9(7) . .
C5 N7 Ir1 114.5(7) . .
C15 N8 C11 116.5(9) . .
C15 N8 Ir1 128.8(7) . .
C11 N8 Ir1 114.6(7) . .
C6 C5 N7 121.0(10) . .
C6 C5 C11 123.0(10) . .
N7 C5 C11 116.0(9) . .
C5 C6 C7 121.0(10) . .
C6 C7 C8 118.5(10) . .
C6 C7 C19 119.0(10) . .
C8 C7 C19 122.5(10) . .
C9 C8 C7 118.7(10) . .
N7 C9 C8 122.3(10) . .
N8 C11 C12 121.9(10) . .
N8 C11 C5 116.5(9) . .
C12 C11 C5 121.6(10) . .
C13 C12 C11 120.1(11) . .
C12 C13 C14 119.3(11) . .
C12 C13 C16 119.5(10) . .
C14 C13 C16 121.1(10) . .
C15 C14 C13 118.2(10) . .
N8 C15 C14 123.8(10) . .
O4 C16 O3 125.6(11) . .
O4 C16 C13 120.3(10) . .
O3 C16 C13 114.1(10) . .
O1 C19 O2 125.4(10) . .
O1 C19 C7 116.9(10) . .
O2 C19 C7 117.6(10) . .
N4 C23 C24 118.9(11) . .
N4 C23 C28 114.3(10) . .
C24 C23 C28 126.8(11) . .
C25 C24 C23 120.6(12) . .
C24 C25 C26 119.0(11) . .
C27 C26 C25 119.1(11) . .
N4 C27 C26 122.3(12) . .
C33 C28 C29 120.1(11) . .
C33 C28 C23 123.7(11) . .
C29 C28 C23 116.2(11) . .
C30 C29 C28 117.5(11) . .
C30 C29 Ir2 128.3(10) . .
C28 C29 Ir2 114.2(8) . .
C31 C30 C29 121.6(12) . .
C30 C31 C32 120.8(11) . .
C33 C32 C31 118.5(12) . .
C32 C33 C28 121.5(12) . .
C35 C34 C39 120.7(12) . .
C35 C34 C41 124.1(12) . .
C39 C34 C41 115.2(10) . .
C36 C35 C34 121.1(14) . .
C35 C36 C37 120.3(12) . .
C38 C37 C36 120.2(12) . .
C37 C38 C39 120.4(13) . .
C34 C39 C38 117.2(11) . .
C34 C39 Ir1 114.4(8) . .
C38 C39 Ir1 128.3(10) . .
N6 C41 C42 119.9(12) . .
N6 C41 C34 114.6(10) . .
C42 C41 C34 125.4(12) . .
C41 C42 C43 119.2(13) . .
C44 C43 C42 119.0(13) . .
C43 C44 C45 120.3(13) . .
N6 C45 C44 121.8(12) . .
N3 C47 C48 121.6(11) . .
N3 C47 C53 117.0(10) . .
C48 C47 C53 121.4(11) . .
C47 C48 C49 118.7(12) . .
C50 C49 C48 118.0(11) . .
C50 C49 C61 123.7(11) . .
C48 C49 C61 117.9(11) . .
C49 C50 C51 120.4(11) . .
N3 C51 C50 121.5(12) . .
N1 C53 C54 120.5(11) . .
N1 C53 C47 115.2(11) . .
C54 C53 C47 124.2(10) . .
C55 C54 C53 120.3(10) . .
C54 C55 C56 117.9(11) . .
C54 C55 C58 120.9(11) . .
C56 C55 C58 121.2(11) . .
C57 C56 C55 120.0(11) . .
N1 C57 C56 122.0(11) . .
O9 C58 O7 126.6(13) . .
O9 C58 C55 118.6(12) . .
O7 C58 C55 114.6(12) . .
O6 C61 O5 126.4(11) . .
O6 C61 C49 117.3(11) . .
O5 C61 C49 116.3(11) . .
N2 C65 C66 119.6(11) . .
N2 C65 C70 114.8(10) . .
C66 C65 C70 125.5(11) . .
C67 C66 C65 119.7(12) . .
C68 C67 C66 119.6(11) . .
C67 C68 C69 119.1(12) . .
N2 C69 C68 121.5(11) . .
C75 C70 C71 121.9(12) . .
C75 C70 C65 123.7(11) . .
C71 C70 C65 114.4(10) . .
C72 C71 C70 117.0(11) . .
C72 C71 Ir2 129.0(9) . .
C70 C71 Ir2 114.0(8) . .
C71 C72 C73 121.1(12) . .
C74 C73 C72 120.5(12) . .
C73 C74 C75 120.1(12) . .
C70 C75 C74 119.3(13) . .
C77 C76 C81 120.4(13) . .
C77 C76 C83 123.4(12) . .
C81 C76 C83 116.1(11) . .
C78 C77 C76 120.1(13) . .
C79 C78 C77 120.0(12) . .
C78 C79 C80 120.7(13) . .
C79 C80 C81 121.4(12) . .
C80 C81 C76 117.3(11) . .
C80 C81 Ir1 129.4(9) . .
C76 C81 Ir1 113.3(9) . .
C84 C83 N5 118.9(13) . .
C84 C83 C76 126.7(13) . .
N5 C83 C76 114.4(11) . .
C83 C84 C85 120.2(13) . .
C86 C85 C84 119.0(12) . .
C85 C86 C87 117.3(14) . .
N5 C87 C86 124.3(12) . .
Yb3 O11 Yb3 119.8(10) . 2_566

loop_
_geom_bond_atom_site_label_1
_geom_bond_atom_site_label_2
_geom_bond_distance
_geom_bond_site_symmetry_2
Ir1 C39 2.004(11) .
Ir1 C81 2.016(11) .
Ir1 N6 2.052(9) .
Ir1 N5 2.058(9) .
Ir1 N7 2.133(9) .
Ir1 N8 2.142(8) .
Ir2 C71 2.010(12) .
Ir2 C29 2.022(12) .
Ir2 N2 2.047(10) .
Ir2 N4 2.057(9) .
Ir2 N1 2.144(9) .
Ir2 N3 2.151(9) .
Yb3 O11 2.232(14) .
Yb3 O3 2.245(9) 1_455
Yb3 O5 2.248(8) .
Yb3 O2 2.259(8) 2_666
Yb3 O7 2.259(9) 1_655
Yb3 O1 2.313(9) .
Yb3 O11 2.503(17) 2_566
Yb3 Yb3 4.099(3) 2_566
O1 C19 1.252(15) .
O2 C19 1.269(15) .
O2 Yb3 2.259(8) 2_666
O3 C16 1.331(15) .
O3 Yb3 2.245(9) 1_655
O4 C16 1.223(16) .
O5 C61 1.305(16) .
O6 C61 1.202(16) .
O7 C58 1.287(16) .
O7 Yb3 2.259(9) 1_455
O9 C58 1.225(17) .
N1 C53 1.350(15) .
N1 C57 1.364(15) .
N2 C69 1.347(15) .
N2 C65 1.353(15) .
N3 C47 1.327(16) .
N3 C51 1.358(16) .
N4 C27 1.336(15) .
N4 C23 1.383(16) .
N5 C87 1.278(16) .
N5 C83 1.385(15) .
N6 C45 1.357(14) .
N6 C41 1.368(15) .
N7 C9 1.348(15) .
N7 C5 1.373(14) .
N8 C15 1.359(14) .
N8 C11 1.361(13) .
C5 C6 1.367(15) .
C5 C11 1.463(15) .
C6 C7 1.374(16) .
C7 C8 1.395(15) .
C7 C19 1.503(13) .
C8 C9 1.387(15) .
C11 C12 1.396(17) .
C12 C13 1.348(17) .
C13 C14 1.395(16) .
C13 C16 1.524(15) .
C14 C15 1.375(16) .
C23 C24 1.404(17) .
C23 C28 1.447(17) .
C24 C25 1.379(18) .
C25 C26 1.393(19) .
C26 C27 1.381(17) .
C28 C33 1.397(18) .
C28 C29 1.402(17) .
C29 C30 1.402(16) .
C30 C31 1.372(19) .
C31 C32 1.388(19) .
C32 C33 1.377(19) .
C34 C35 1.413(17) .
C34 C39 1.414(18) .
C34 C41 1.452(17) .
C35 C36 1.32(2) .
C36 C37 1.43(2) .
C37 C38 1.380(18) .
C38 C39 1.420(15) .
C41 C42 1.404(19) .
C42 C43 1.43(2) .
C43 C44 1.35(2) .
C44 C45 1.389(18) .
C47 C48 1.404(16) .
C47 C53 1.458(17) .
C48 C49 1.416(18) .
C49 C50 1.371(18) .
C49 C61 1.516(15) .
C50 C51 1.379(17) .
C53 C54 1.404(18) .
C54 C55 1.385(17) .
C55 C56 1.399(17) .
C55 C58 1.504(18) .
C56 C57 1.367(18) .
C65 C66 1.407(17) .
C65 C70 1.472(17) .
C66 C67 1.384(19) .
C67 C68 1.372(19) .
C68 C69 1.391(17) .
C70 C75 1.385(17) .
C70 C71 1.424(16) .
C71 C72 1.397(16) .
C72 C73 1.403(17) .
C73 C74 1.38(2) .
C74 C75 1.40(2) .
C76 C77 1.392(19) .
C76 C81 1.431(17) .
C76 C83 1.451(19) .
C77 C78 1.39(2) .
C78 C79 1.37(2) .
C79 C80 1.393(16) .
C80 C81 1.389(17) .
C83 C84 1.377(19) .
C84 C85 1.40(2) .
C85 C86 1.37(2) .
C86 C87 1.398(17) .
O11 Yb3 2.503(17) 2_566
